data_7113960
loop_
_publ_author_name
'Sufang Ma'
'De-Cai Fang'
'Baoming Ning'
'Minfeng Li'
'Lan He'
'Bing Gong'

_publ_section_title
;
 The rational design of a highly sensitive and selective fluorogenic probe
 for detecting nitric oxide
;
_journal_name_full Chem.Commun.
_journal_page_first 6475
_journal_paper_doi 10.1039/C4CC01142B
_journal_volume 50
_journal_year 2014
_chemical_formula_moiety 'C21 H19 N O7'
_chemical_formula_sum 'C21 H19 N O7'
_chemical_formula_weight 397.37
_space_group_IT_number 14
_symmetry_cell_setting monoclinic
_symmetry_space_group_name_Hall '-P 2ybc'
_symmetry_space_group_name_H-M 'P 1 21/c 1'
_atom_sites_solution_hydrogens geom
_atom_sites_solution_primary direct
_atom_sites_solution_secondary difmap
_audit_creation_method SHELXL-97
_audit_update_record
;
2013-02-19 # Formatted by publCIF
;
_cell_angle_alpha 90.00
_cell_angle_beta 109.683(12)
_cell_angle_gamma 90.00
_cell_formula_units_Z 4
_cell_length_a 7.747(5)
_cell_length_b 26.405(11)
_cell_length_c 9.973(4)
_cell_measurement_temperature 293(2)
_cell_measurement_theta_max 72.62
_cell_measurement_theta_min 3.35
_cell_volume 1920.9(17)
_computing_cell_refinement 'CrystalClear (Rigaku Inc., 2008)'
_computing_data_collection 'CrystalClear (Rigaku Inc., 2008)'
_computing_data_reduction 'CrystalClear (Rigaku Inc., 2008)'
_computing_molecular_graphics 'ORTEPII(Johnson,1976) and PLUTON(Spek,1990)'
_computing_publication_material 'SHELXL97(Sheldrick, 1997)'
_computing_structure_refinement 'SHELXL-97 (Sheldrick, 1997)'
_computing_structure_solution 'SHELXS-97 (Sheldrick, 1990)'
_diffrn_ambient_temperature 293(2)
_diffrn_detector_area_resol_mean 0
_diffrn_measured_fraction_theta_full 0.983
_diffrn_measured_fraction_theta_max 0.983
_diffrn_measurement_device_type CCD
_diffrn_measurement_method 'profile data from \w-scans'
_diffrn_radiation_monochromator graphite
_diffrn_radiation_source 'fine-focus sealed tube'
_diffrn_radiation_type CuK\a
_diffrn_radiation_wavelength 1.54178
_diffrn_reflns_av_R_equivalents 0.0766
_diffrn_reflns_av_sigmaI/netI 0.0471
_diffrn_reflns_limit_h_max 9
_diffrn_reflns_limit_h_min -5
_diffrn_reflns_limit_k_max 31
_diffrn_reflns_limit_k_min -32
_diffrn_reflns_limit_l_max 12
_diffrn_reflns_limit_l_min -12
_diffrn_reflns_number 14588
_diffrn_reflns_theta_full 72.62
_diffrn_reflns_theta_max 72.62
_diffrn_reflns_theta_min 3.35
_diffrn_standards_decay_% 0
_diffrn_standards_interval_count 0
_diffrn_standards_interval_time 0
_diffrn_standards_number 0
_exptl_absorpt_coefficient_mu 0.875
_exptl_absorpt_correction_T_max 0.924
_exptl_absorpt_correction_T_min 0.845
_exptl_absorpt_correction_type multi-scan
_exptl_crystal_colour Colorless
_exptl_crystal_density_diffrn 1.374
_exptl_crystal_density_meas 1.374
_exptl_crystal_density_method 'not measured'
_exptl_crystal_description Prism
_exptl_crystal_F_000 836
_exptl_crystal_size_max 0.30
_exptl_crystal_size_mid 0.16
_exptl_crystal_size_min 0.09
_refine_diff_density_max 0.237
_refine_diff_density_min -0.206
_refine_diff_density_rms 0.052
_refine_ls_extinction_method none
_refine_ls_goodness_of_fit_ref 1.060
_refine_ls_hydrogen_treatment mixed
_refine_ls_matrix_type full
_refine_ls_number_parameters 267
_refine_ls_number_reflns 3748
_refine_ls_number_restraints 0
_refine_ls_restrained_S_all 1.060
_refine_ls_R_factor_all 0.0752
_refine_ls_R_factor_gt 0.0593
_refine_ls_shift/su_max 0.001
_refine_ls_shift/su_mean 0.000
_refine_ls_structure_factor_coef Fsqd
_refine_ls_weighting_details 'calc w=1/[\s^2^(Fo^2^)+(0.0978P)^2^+0.0738P] where P=(Fo^2^+2Fc^2^)/3'
_refine_ls_weighting_scheme calc
_refine_ls_wR_factor_gt 0.1608
_refine_ls_wR_factor_ref 0.1768
_reflns_number_gt 2815
_reflns_number_total 3748
_reflns_threshold_expression >2sigma(I)
_cod_data_source_file c4cc01142b2.cif
_cod_data_source_block 5413
_cod_original_cell_volume 1920.7(17)
_cod_original_sg_symbol_Hall '-P 2ybc '
_cod_original_sg_symbol_H-M 'P 21/c'
_cod_database_code 7113960

loop_
_symmetry_equiv_pos_as_xyz
'x, y, z'
'-x, y+1/2, -z+1/2'
'-x, -y, -z'
'x, -y-1/2, z-1/2'

loop_
_atom_site_label
_atom_site_type_symbol
_atom_site_fract_x
_atom_site_fract_y
_atom_site_fract_z
_atom_site_U_iso_or_equiv
_atom_site_adp_type
_atom_site_occupancy
_atom_site_symmetry_multiplicity
_atom_site_calc_flag
_atom_site_refinement_flags
O1 O 0.2531(2) 0.25741(5) 0.38777(16) 0.0544(4) Uani 1 1 d .
O2 O 0.0576(2) 0.24135(6) 0.49958(19) 0.0660(5) Uani 1 1 d .
O3 O 0.7538(2) 0.28000(6) 0.21709(17) 0.0631(4) Uani 1 1 d .
O4 O 0.5266(2) 0.37151(7) 0.76287(18) 0.0712(5) Uani 1 1 d .
O5 O 0.2927(2) 0.39289(7) 0.83347(16) 0.0644(5) Uani 1 1 d .
O6 O 0.1826(3) 0.45249(8) 0.13616(18) 0.0810(6) Uani 1 1 d .
O7 O -0.0032(2) 0.40028(6) 0.20018(14) 0.0595(4) Uani 1 1 d .
N1 N 0.2527(3) 0.51787(7) 0.5504(2) 0.0564(5) Uani 1 1 d .
C1 C 0.1434(3) 0.27356(8) 0.4633(2) 0.0512(5) Uani 1 1 d .
C2 C 0.1425(3) 0.32720(8) 0.4914(2) 0.0507(5) Uani 1 1 d .
H2A H 0.0619 0.3397 0.5346 0.061 Uiso 1 1 calc R
C3 C 0.2548(2) 0.35961(7) 0.45687(18) 0.0435(4) Uani 1 1 d .
C4 C 0.3834(2) 0.34051(7) 0.39249(17) 0.0427(4) Uani 1 1 d .
C5 C 0.5232(3) 0.36929(8) 0.36931(19) 0.0465(5) Uani 1 1 d .
H5A H 0.5339 0.4035 0.3931 0.056 Uiso 1 1 calc R
C6 C 0.6438(3) 0.34805(8) 0.3126(2) 0.0507(5) Uani 1 1 d .
H6A H 0.7360 0.3677 0.2991 0.061 Uiso 1 1 calc R
C7 C 0.6292(3) 0.29645(8) 0.2745(2) 0.0498(5) Uani 1 1 d .
C8 C 0.4955(3) 0.26697(8) 0.2979(2) 0.0494(5) Uani 1 1 d .
H8A H 0.4853 0.2328 0.2740 0.059 Uiso 1 1 calc R
C9 C 0.3759(3) 0.28919(7) 0.35778(19) 0.0454(5) Uani 1 1 d .
C10 C 0.2515(2) 0.41492(7) 0.48721(19) 0.0446(5) Uani 1 1 d .
C11 C 0.3107(3) 0.43175(7) 0.6277(2) 0.0466(5) Uani 1 1 d .
C12 C 0.3089(3) 0.48357(8) 0.6558(2) 0.0532(5) Uani 1 1 d .
C13 C 0.1980(3) 0.50228(8) 0.4145(2) 0.0525(5) Uani 1 1 d .
C14 C 0.1928(3) 0.45112(7) 0.3786(2) 0.0471(5) Uani 1 1 d .
C15 C 0.7597(4) 0.22688(10) 0.1895(3) 0.0696(7) Uani 1 1 d .
H15A H 0.8543 0.2203 0.1496 0.104 Uiso 1 1 calc R
H15B H 0.6436 0.2163 0.1235 0.104 Uiso 1 1 calc R
H15C H 0.7851 0.2084 0.2769 0.104 Uiso 1 1 calc R
C16 C 0.3890(3) 0.39517(8) 0.7471(2) 0.0488(5) Uani 1 1 d .
C17 C 0.3684(4) 0.36367(12) 0.9635(3) 0.0740(7) Uani 1 1 d .
H17A H 0.2802 0.3390 0.9694 0.111 Uiso 1 1 calc R
H17B H 0.3973 0.3859 1.0442 0.111 Uiso 1 1 calc R
H17C H 0.4778 0.3467 0.9628 0.111 Uiso 1 1 calc R
C18 C 0.1269(3) 0.43551(8) 0.2247(2) 0.0520(5) Uani 1 1 d .
C19 C -0.0748(4) 0.37996(13) 0.0570(3) 0.0831(9) Uani 1 1 d .
H19A H -0.1597 0.3532 0.0541 0.125 Uiso 1 1 calc R
H19B H 0.0244 0.3670 0.0299 0.125 Uiso 1 1 calc R
H19C H -0.1365 0.4063 -0.0078 0.125 Uiso 1 1 calc R
C20 C 0.3708(4) 0.50490(10) 0.8038(2) 0.0709(7) Uani 1 1 d .
H20A H 0.3479 0.5407 0.7996 0.106 Uiso 1 1 calc R
H20B H 0.4997 0.4988 0.8487 0.106 Uiso 1 1 calc R
H20C H 0.3045 0.4889 0.8579 0.106 Uiso 1 1 calc R
C21 C 0.1421(4) 0.54428(10) 0.3062(3) 0.0694(7) Uani 1 1 d .
H21A H 0.0474 0.5324 0.2225 0.104 Uiso 1 1 calc R
H21B H 0.2461 0.5548 0.2815 0.104 Uiso 1 1 calc R
H21C H 0.0970 0.5724 0.3456 0.104 Uiso 1 1 calc R

loop_
_atom_site_aniso_label
_atom_site_aniso_U_11
_atom_site_aniso_U_22
_atom_site_aniso_U_33
_atom_site_aniso_U_23
_atom_site_aniso_U_13
_atom_site_aniso_U_12
O1 0.0620(8) 0.0391(8) 0.0682(8) -0.0045(6) 0.0298(7) -0.0089(6)
O2 0.0740(10) 0.0493(9) 0.0839(10) 0.0026(8) 0.0387(8) -0.0125(7)
O3 0.0730(10) 0.0558(10) 0.0714(9) -0.0030(7) 0.0386(8) 0.0001(7)
O4 0.0714(10) 0.0782(12) 0.0673(9) 0.0177(8) 0.0275(8) 0.0219(8)
O5 0.0716(10) 0.0712(12) 0.0569(8) 0.0148(7) 0.0305(7) 0.0129(8)
O6 0.0960(13) 0.0948(15) 0.0580(9) 0.0049(9) 0.0336(9) -0.0211(11)
O7 0.0622(9) 0.0661(10) 0.0478(7) -0.0043(6) 0.0153(6) -0.0110(7)
N1 0.0659(10) 0.0373(10) 0.0646(10) -0.0017(7) 0.0203(8) -0.0012(7)
C1 0.0540(10) 0.0444(12) 0.0550(10) 0.0018(8) 0.0181(8) -0.0056(8)
C2 0.0558(11) 0.0458(12) 0.0535(10) -0.0029(8) 0.0223(8) -0.0023(8)
C3 0.0492(9) 0.0399(10) 0.0391(8) 0.0016(7) 0.0120(7) -0.0001(7)
C4 0.0488(9) 0.0389(10) 0.0389(8) 0.0015(7) 0.0127(7) -0.0024(7)
C5 0.0549(10) 0.0362(10) 0.0480(9) 0.0023(7) 0.0168(8) -0.0033(7)
C6 0.0568(11) 0.0444(12) 0.0532(10) 0.0053(8) 0.0216(8) -0.0047(8)
C7 0.0569(11) 0.0503(12) 0.0450(9) 0.0018(8) 0.0208(8) 0.0016(8)
C8 0.0598(11) 0.0400(11) 0.0503(10) -0.0045(8) 0.0211(8) -0.0028(8)
C9 0.0510(10) 0.0388(10) 0.0449(9) 0.0008(7) 0.0140(7) -0.0066(7)
C10 0.0479(9) 0.0392(11) 0.0464(9) 0.0000(7) 0.0155(7) 0.0000(7)
C11 0.0515(10) 0.0407(11) 0.0472(9) -0.0014(8) 0.0162(8) -0.0028(7)
C12 0.0584(11) 0.0443(12) 0.0553(11) -0.0044(8) 0.0169(9) -0.0048(8)
C13 0.0519(10) 0.0434(11) 0.0614(11) 0.0051(9) 0.0182(9) -0.0004(8)
C14 0.0489(9) 0.0421(11) 0.0501(10) 0.0027(8) 0.0164(8) 0.0004(7)
C15 0.0762(15) 0.0639(16) 0.0731(14) -0.0189(12) 0.0308(11) 0.0009(12)
C16 0.0534(10) 0.0448(12) 0.0460(9) -0.0026(8) 0.0141(8) -0.0004(8)
C17 0.1004(19) 0.0707(17) 0.0577(12) 0.0156(11) 0.0354(12) 0.0086(14)
C18 0.0560(11) 0.0509(12) 0.0483(10) 0.0076(9) 0.0164(8) 0.0033(8)
C19 0.0811(17) 0.109(2) 0.0551(12) -0.0213(13) 0.0173(12) -0.0218(15)
C20 0.0914(17) 0.0541(14) 0.0629(13) -0.0137(11) 0.0201(12) -0.0116(12)
C21 0.0788(15) 0.0469(14) 0.0773(15) 0.0156(11) 0.0196(12) 0.0060(10)

loop_
_atom_type_symbol
_atom_type_description
_atom_type_scat_dispersion_real
_atom_type_scat_dispersion_imag
_atom_type_scat_source
C C 0.0181 0.0091 'International Tables Vol C Tables 4.2.6.8 and 6.1.1.4'
H H 0.0000 0.0000 'International Tables Vol C Tables 4.2.6.8 and 6.1.1.4'
N N 0.0311 0.0180 'International Tables Vol C Tables 4.2.6.8 and 6.1.1.4'
O O 0.0492 0.0322 'International Tables Vol C Tables 4.2.6.8 and 6.1.1.4'

loop_
_geom_angle_atom_site_label_1
_geom_angle_atom_site_label_2
_geom_angle_atom_site_label_3
_geom_angle
C9 O1 C1 121.93(17)
C7 O3 C15 118.04(19)
C16 O5 C17 117.45(19)
C18 O7 C19 117.0(2)
C13 N1 C12 119.49(19)
O2 C1 O1 116.6(2)
O2 C1 C2 126.4(2)
O1 C1 C2 116.94(19)
C3 C2 C1 121.9(2)
C3 C2 H2A 119.1
C1 C2 H2A 119.1
C2 C3 C4 119.59(19)
C2 C3 C10 120.9(2)
C4 C3 C10 119.52(18)
C9 C4 C5 117.05(19)
C9 C4 C3 118.16(18)
C5 C4 C3 124.70(18)
C6 C5 C4 121.27(19)
C6 C5 H5A 119.4
C4 C5 H5A 119.4
C5 C6 C7 120.4(2)
C5 C6 H6A 119.8
C7 C6 H6A 119.8
O3 C7 C8 125.2(2)
O3 C7 C6 115.0(2)
C8 C7 C6 119.8(2)
C7 C8 C9 118.8(2)
C7 C8 H8A 120.6
C9 C8 H8A 120.6
O1 C9 C8 116.48(18)
O1 C9 C4 120.86(19)
C8 C9 C4 122.59(19)
C11 C10 C14 118.12(18)
C11 C10 C3 119.59(16)
C14 C10 C3 122.28(17)
C10 C11 C12 119.48(18)
C10 C11 C16 120.23(18)
C12 C11 C16 120.12(17)
N1 C12 C11 121.71(19)
N1 C12 C20 115.4(2)
C11 C12 C20 122.9(2)
N1 C13 C14 121.90(18)
N1 C13 C21 114.5(2)
C14 C13 C21 123.6(2)
C13 C14 C10 119.27(18)
C13 C14 C18 119.89(18)
C10 C14 C18 120.84(18)
O3 C15 H15A 109.5
O3 C15 H15B 109.5
H15A C15 H15B 109.5
O3 C15 H15C 109.5
H15A C15 H15C 109.5
H15B C15 H15C 109.5
O4 C16 O5 124.39(19)
O4 C16 C11 123.0(2)
O5 C16 C11 112.57(18)
O5 C17 H17A 109.5
O5 C17 H17B 109.5
H17A C17 H17B 109.5
O5 C17 H17C 109.5
H17A C17 H17C 109.5
H17B C17 H17C 109.5
O6 C18 O7 124.48(19)
O6 C18 C14 124.7(2)
O7 C18 C14 110.78(19)
O7 C19 H19A 109.5
O7 C19 H19B 109.5
H19A C19 H19B 109.5
O7 C19 H19C 109.5
H19A C19 H19C 109.5
H19B C19 H19C 109.5
C12 C20 H20A 109.5
C12 C20 H20B 109.5
H20A C20 H20B 109.5
C12 C20 H20C 109.5
H20A C20 H20C 109.5
H20B C20 H20C 109.5
C13 C21 H21A 109.5
C13 C21 H21B 109.5
H21A C21 H21B 109.5
C13 C21 H21C 109.5
H21A C21 H21C 109.5
H21B C21 H21C 109.5

loop_
_geom_bond_atom_site_label_1
_geom_bond_atom_site_label_2
_geom_bond_distance
O1 C9 1.375(3)
O1 C1 1.380(3)
O2 C1 1.207(3)
O3 C7 1.349(3)
O3 C15 1.433(3)
O4 C16 1.200(3)
O5 C16 1.317(3)
O5 C17 1.452(3)
O6 C18 1.193(3)
O7 C18 1.332(3)
O7 C19 1.449(3)
N1 C13 1.342(3)
N1 C12 1.344(3)
C1 C2 1.444(3)
C2 C3 1.346(3)
C2 H2A 0.9300
C3 C4 1.445(3)
C3 C10 1.493(3)
C4 C9 1.395(3)
C4 C5 1.405(3)
C5 C6 1.364(3)
C5 H5A 0.9300
C6 C7 1.409(3)
C6 H6A 0.9300
C7 C8 1.377(3)
C8 C9 1.390(3)
C8 H8A 0.9300
C10 C11 1.392(3)
C10 C14 1.401(3)
C11 C12 1.398(3)
C11 C16 1.494(3)
C12 C20 1.500(3)
C13 C14 1.395(3)
C13 C21 1.506(3)
C14 C18 1.503(3)
C15 H15A 0.9600
C15 H15B 0.9600
C15 H15C 0.9600
C17 H17A 0.9600
C17 H17B 0.9600
C17 H17C 0.9600
C19 H19A 0.9600
C19 H19B 0.9600
C19 H19C 0.9600
C20 H20A 0.9600
C20 H20B 0.9600
C20 H20C 0.9600
C21 H21A 0.9600
C21 H21B 0.9600
C21 H21C 0.9600
